data_7119517
loop_
_publ_author_name
'Mercalli, Valentina'
'Nyadanu, Aude'
'Cordier, Marie'
'Tron, Gian Cesare'
'Grimaud, Laurence'
'El Kaim, Laurent'

_publ_section_title
;
 N-N bond formation in Ugi processes: from nitric acid to libraries of
 nitramines.
;
_journal_issue 13
_journal_name_full 'Chemical communications (Cambridge, England)'
_journal_page_first 2118
_journal_page_last 2121
_journal_paper_doi 10.1039/c6cc10288c
_journal_volume 53
_journal_year 2017
_chemical_formula_moiety 'C18 H23 N3 O3 S'
_chemical_formula_sum 'C18 H23 N3 O3 S'
_chemical_formula_weight 361.45
_space_group_crystal_system monoclinic
_space_group_IT_number 14
_space_group_name_Hall '-P 2ybc'
_space_group_name_H-M_alt 'P 1 21/c 1'
_symmetry_space_group_name_Hall '-P 2ybc'
_symmetry_space_group_name_H-M 'P 1 21/c 1'
_atom_sites_solution_hydrogens mixed
_audit_creation_method SHELXL-2014/7
_audit_update_record
;
2016-12-22 deposited with the CCDC.
2017-01-20 downloaded from the CCDC.
;
_cell_angle_alpha 90
_cell_angle_beta 95.136(2)
_cell_angle_gamma 90
_cell_formula_units_Z 4
_cell_length_a 9.8097(3)
_cell_length_b 19.8264(4)
_cell_length_c 9.5259(3)
_cell_measurement_reflns_used 5077
_cell_measurement_temperature 150.0(1)
_cell_measurement_theta_max 32.1804
_cell_measurement_theta_min 2.9719
_cell_volume 1845.26(9)
_computing_cell_refinement 'Bruker SAINT'
_computing_data_collection 'Bruker APEX2'
_computing_data_reduction 'Bruker SAINT'
_computing_molecular_graphics 'PLATON (Spek, 2009)'
_computing_structure_refinement 'SHELXL-2014/7 (Sheldrick, 2014)'
_computing_structure_solution SHELXT(Sheldrick,2014)
_diffrn_ambient_temperature 150(2)
_diffrn_measured_fraction_theta_full 0.999
_diffrn_measured_fraction_theta_max 0.997
_diffrn_measurement_device_type 'Kappa APEX II'
_diffrn_measurement_method 'phi and omega scans'
_diffrn_radiation_type MoK\a
_diffrn_radiation_wavelength 0.71069
_diffrn_reflns_av_R_equivalents 0.0386
_diffrn_reflns_av_unetI/netI 0.0415
_diffrn_reflns_Laue_measured_fraction_full 0.999
_diffrn_reflns_Laue_measured_fraction_max 0.997
_diffrn_reflns_limit_h_max 14
_diffrn_reflns_limit_h_min -13
_diffrn_reflns_limit_k_max 29
_diffrn_reflns_limit_k_min -29
_diffrn_reflns_limit_l_max 14
_diffrn_reflns_limit_l_min -14
_diffrn_reflns_number 19633
_diffrn_reflns_point_group_measured_fraction_full 0.999
_diffrn_reflns_point_group_measured_fraction_max 0.997
_diffrn_reflns_theta_full 25.240
_diffrn_reflns_theta_max 32.218
_diffrn_reflns_theta_min 2.927
_exptl_absorpt_coefficient_mu 0.197
_exptl_absorpt_correction_T_max 0.7464
_exptl_absorpt_correction_T_min 0.6973
_exptl_absorpt_correction_type multi-scan
_exptl_absorpt_process_details SADABS
_exptl_crystal_colour colorless
_exptl_crystal_density_diffrn 1.301
_exptl_crystal_description block
_exptl_crystal_F_000 768
_exptl_crystal_size_max 0.340
_exptl_crystal_size_mid 0.180
_exptl_crystal_size_min 0.160
_refine_diff_density_max 0.420
_refine_diff_density_min -0.363
_refine_diff_density_rms 0.058
_refine_ls_extinction_method none
_refine_ls_goodness_of_fit_ref 1.020
_refine_ls_hydrogen_treatment mixed
_refine_ls_matrix_type full
_refine_ls_number_parameters 230
_refine_ls_number_reflns 6512
_refine_ls_number_restraints 0
_refine_ls_restrained_S_all 1.020
_refine_ls_R_factor_all 0.0578
_refine_ls_R_factor_gt 0.0434
_refine_ls_shift/su_max 0.000
_refine_ls_shift/su_mean 0.000
_refine_ls_structure_factor_coef Fsqd
_refine_ls_weighting_details 'w=1/[\s^2^(Fo^2^)+(0.0657P)^2^+0.4231P] where P=(Fo^2^+2Fc^2^)/3'
_refine_ls_weighting_scheme calc
_refine_ls_wR_factor_gt 0.1175
_refine_ls_wR_factor_ref 0.1288
_reflns_Friedel_coverage 0.000
_reflns_number_gt 5141
_reflns_number_total 6512
_reflns_threshold_expression 'I > 2\s(I)'
_cod_data_source_file c6cc10288c2.cif
_cod_data_source_block mv178_1_a
_cod_depositor_comments 'Adding full bibliography for 7119517.cif.'
_cod_database_code 7119517
_shelx_shelxl_version_number 2014/7
_shelx_space_group_comment
;
The symmetry employed for this shelxl refinement is uniquely defined
by the following loop, which should always be used as a source of
symmetry information in preference to the above space-group names.
They are only intended as comments.
;
_shelx_estimated_absorpt_t_min 0.936
_shelx_estimated_absorpt_t_max 0.969

loop_
_space_group_symop_operation_xyz
'x, y, z'
'-x, y+1/2, -z+1/2'
'-x, -y, -z'
'x, -y-1/2, z-1/2'

loop_
_atom_site_label
_atom_site_type_symbol
_atom_site_fract_x
_atom_site_fract_y
_atom_site_fract_z
_atom_site_U_iso_or_equiv
_atom_site_adp_type
_atom_site_occupancy
_atom_site_site_symmetry_order
_atom_site_calc_flag
_atom_site_refinement_flags_posn
_atom_site_refinement_flags_adp
S1 S 0.36935(4) 0.48555(2) 0.17506(4) 0.03003(9) Uani 1 1 d . .
O1 O 0.51008(10) 0.17087(4) 0.07037(10) 0.0282(2) Uani 1 1 d . .
O2 O 0.68081(11) 0.19469(5) -0.05405(12) 0.0387(2) Uani 1 1 d . .
O3 O 0.28926(9) 0.24777(5) -0.14032(8) 0.02437(18) Uani 1 1 d . .
N1 N 0.57878(11) 0.21036(5) 0.00545(11) 0.0243(2) Uani 1 1 d . .
N2 N 0.53977(10) 0.27568(5) 0.00011(10) 0.01983(18) Uani 1 1 d . .
N3 N 0.18793(10) 0.24719(5) 0.06556(10) 0.01753(17) Uani 1 1 d . .
H1N H 0.2019(16) 0.2551(7) 0.1552(17) 0.021 Uiso 1 1 d . U
C1 C 0.61205(12) 0.31989(6) -0.09017(12) 0.0218(2) Uani 1 1 d . .
H1A H 0.5520 0.3585 -0.1192 0.026 Uiso 1 1 calc R U
H1B H 0.6302 0.2948 -0.1764 0.026 Uiso 1 1 calc R U
C2 C 0.41573(11) 0.29212(5) 0.06810(11) 0.01586(18) Uani 1 1 d . .
H2 H 0.4255 0.2735 0.1660 0.019 Uiso 1 1 calc R U
C3 C 0.29020(11) 0.25891(5) -0.01312(11) 0.01561(18) Uani 1 1 d . .
C4 C 0.06038(11) 0.21436(6) 0.01339(12) 0.0207(2) Uani 1 1 d . .
H4A H 0.0543 0.2121 -0.0908 0.025 Uiso 1 1 calc R U
H4B H -0.0182 0.2412 0.0408 0.025 Uiso 1 1 calc R U
C5 C 0.05347(12) 0.14321(6) 0.07385(13) 0.0230(2) Uani 1 1 d . .
H5A H 0.0636 0.1459 0.1780 0.028 Uiso 1 1 calc R U
H5B H -0.0378 0.1238 0.0452 0.028 Uiso 1 1 calc R U
C6 C 0.16293(13) 0.09625(6) 0.02584(13) 0.0248(2) Uani 1 1 d . .
H6A H 0.2527 0.1192 0.0398 0.030 Uiso 1 1 calc R U
H6B H 0.1434 0.0876 -0.0763 0.030 Uiso 1 1 calc R U
C7 C 0.17278(14) 0.02895(6) 0.10303(13) 0.0270(2) Uani 1 1 d . .
H7A H 0.1902 0.0374 0.2055 0.032 Uiso 1 1 calc R U
H7B H 0.0840 0.0052 0.0869 0.032 Uiso 1 1 calc R U
C8 C 0.2842(2) -0.01591(8) 0.0565(2) 0.0481(4) Uani 1 1 d . .
H8A H 0.2650 -0.0266 -0.0438 0.072 Uiso 1 1 calc R U
H8B H 0.2878 -0.0577 0.1116 0.072 Uiso 1 1 calc R U
H8C H 0.3724 0.0074 0.0713 0.072 Uiso 1 1 calc R U
C9 C 0.74597(11) 0.34665(5) -0.02143(11) 0.01760(19) Uani 1 1 d . .
C10 C 0.77471(12) 0.34835(6) 0.12382(12) 0.0204(2) Uani 1 1 d . .
H10 H 0.7109 0.3303 0.1832 0.025 Uiso 1 1 calc R U
C11 C 0.89679(13) 0.37640(6) 0.18266(13) 0.0252(2) Uani 1 1 d . .
H11 H 0.9161 0.3772 0.2822 0.030 Uiso 1 1 calc R U
C12 C 0.99026(13) 0.40311(7) 0.09740(15) 0.0300(3) Uani 1 1 d . .
H12 H 1.0733 0.4224 0.1379 0.036 Uiso 1 1 calc R U
C13 C 0.96153(14) 0.40146(7) -0.04751(15) 0.0306(3) Uani 1 1 d . .
H13 H 1.0251 0.4199 -0.1066 0.037 Uiso 1 1 calc R U
C14 C 0.84067(12) 0.37308(6) -0.10703(13) 0.0237(2) Uani 1 1 d . .
H14 H 0.8224 0.3717 -0.2066 0.028 Uiso 1 1 calc R U
C15 C 0.39261(11) 0.36704(5) 0.07673(11) 0.01742(19) Uani 1 1 d . .
C16 C 0.33575(12) 0.40772(6) -0.03727(12) 0.0218(2) Uani 1 1 d . .
H16 H 0.3123 0.3909 -0.1297 0.026 Uiso 1 1 calc R U
C17 C 0.31841(12) 0.47404(6) 0.00085(13) 0.0235(2) Uani 1 1 d . .
H17 H 0.2830 0.5085 -0.0613 0.028 Uiso 1 1 calc R U
C18 C 0.41573(13) 0.40299(6) 0.19861(13) 0.0234(2) Uani 1 1 d . .
H18 H 0.4530 0.3844 0.2857 0.028 Uiso 1 1 calc R U

loop_
_atom_site_aniso_label
_atom_site_aniso_U_11
_atom_site_aniso_U_22
_atom_site_aniso_U_33
_atom_site_aniso_U_23
_atom_site_aniso_U_13
_atom_site_aniso_U_12
S1 0.03673(19) 0.02010(14) 0.03332(18) -0.00542(11) 0.00340(13) -0.00078(11)
O1 0.0330(5) 0.0198(4) 0.0314(5) -0.0003(3) 0.0012(4) 0.0000(3)
O2 0.0338(6) 0.0350(5) 0.0492(6) -0.0134(5) 0.0139(5) 0.0074(4)
O3 0.0257(4) 0.0347(5) 0.0127(3) -0.0031(3) 0.0013(3) -0.0048(3)
N1 0.0243(5) 0.0224(4) 0.0255(5) -0.0070(4) -0.0005(4) 0.0020(4)
N2 0.0166(4) 0.0194(4) 0.0238(4) -0.0003(3) 0.0033(3) 0.0001(3)
N3 0.0174(4) 0.0210(4) 0.0142(4) -0.0011(3) 0.0011(3) -0.0032(3)
C1 0.0168(5) 0.0317(6) 0.0167(5) 0.0018(4) 0.0009(4) -0.0021(4)
C2 0.0153(5) 0.0179(4) 0.0143(4) 0.0002(3) 0.0004(3) -0.0012(3)
C3 0.0169(5) 0.0162(4) 0.0134(4) 0.0005(3) -0.0003(3) -0.0006(3)
C4 0.0155(5) 0.0226(5) 0.0238(5) 0.0004(4) 0.0001(4) -0.0032(4)
C5 0.0212(5) 0.0241(5) 0.0242(5) 0.0014(4) 0.0047(4) -0.0058(4)
C6 0.0263(6) 0.0218(5) 0.0266(6) 0.0025(4) 0.0040(5) -0.0017(4)
C7 0.0335(7) 0.0222(5) 0.0242(5) 0.0026(4) -0.0029(5) -0.0041(4)
C8 0.0526(10) 0.0328(8) 0.0603(11) 0.0140(7) 0.0134(8) 0.0115(7)
C9 0.0155(5) 0.0191(4) 0.0183(5) -0.0009(4) 0.0026(4) 0.0018(3)
C10 0.0195(5) 0.0235(5) 0.0184(5) 0.0012(4) 0.0023(4) 0.0006(4)
C11 0.0241(6) 0.0282(6) 0.0223(5) -0.0028(4) -0.0035(4) 0.0019(4)
C12 0.0194(6) 0.0333(6) 0.0369(7) -0.0075(5) -0.0005(5) -0.0041(4)
C13 0.0233(6) 0.0365(7) 0.0333(7) -0.0028(5) 0.0103(5) -0.0077(5)
C14 0.0218(6) 0.0294(6) 0.0208(5) -0.0007(4) 0.0061(4) -0.0012(4)
C15 0.0155(5) 0.0171(4) 0.0194(5) -0.0001(4) 0.0006(4) -0.0018(3)
C16 0.0219(5) 0.0210(5) 0.0221(5) 0.0026(4) -0.0008(4) -0.0001(4)
C17 0.0218(5) 0.0211(5) 0.0278(6) 0.0028(4) 0.0027(4) 0.0010(4)
C18 0.0278(6) 0.0200(5) 0.0220(5) -0.0024(4) 0.0003(4) -0.0010(4)

loop_
_atom_type_symbol
_atom_type_description
_atom_type_scat_dispersion_real
_atom_type_scat_dispersion_imag
_atom_type_scat_source
C C 0.0033 0.0016 'International Tables Vol C Tables 4.2.6.8 and 6.1.1.4'
H H 0.0000 0.0000 'International Tables Vol C Tables 4.2.6.8 and 6.1.1.4'
N N 0.0061 0.0033 'International Tables Vol C Tables 4.2.6.8 and 6.1.1.4'
O O 0.0106 0.0060 'International Tables Vol C Tables 4.2.6.8 and 6.1.1.4'
S S 0.1246 0.1234 'International Tables Vol C Tables 4.2.6.8 and 6.1.1.4'

loop_
_geom_angle_atom_site_label_1
_geom_angle_atom_site_label_2
_geom_angle_atom_site_label_3
_geom_angle
C17 S1 C18 92.93(6)
O2 N1 O1 124.92(11)
O2 N1 N2 117.59(10)
O1 N1 N2 117.49(10)
N1 N2 C1 116.64(9)
N1 N2 C2 116.13(9)
C1 N2 C2 126.49(9)
C3 N3 C4 123.75(9)
C3 N3 H1N 117.6(10)
C4 N3 H1N 118.2(10)
N2 C1 C9 113.95(9)
N2 C1 H1A 108.8
C9 C1 H1A 108.8
N2 C1 H1B 108.8
C9 C1 H1B 108.8
H1A C1 H1B 107.7
N2 C2 C15 112.25(8)
N2 C2 C3 109.92(8)
C15 C2 C3 109.34(8)
N2 C2 H2 108.4
C15 C2 H2 108.4
C3 C2 H2 108.4
O3 C3 N3 125.86(10)
O3 C3 C2 120.39(9)
N3 C3 C2 113.71(9)
N3 C4 C5 110.46(9)
N3 C4 H4A 109.6
C5 C4 H4A 109.6
N3 C4 H4B 109.6
C5 C4 H4B 109.6
H4A C4 H4B 108.1
C6 C5 C4 113.28(10)
C6 C5 H5A 108.9
C4 C5 H5A 108.9
C6 C5 H5B 108.9
C4 C5 H5B 108.9
H5A C5 H5B 107.7
C5 C6 C7 114.02(10)
C5 C6 H6A 108.7
C7 C6 H6A 108.7
C5 C6 H6B 108.7
C7 C6 H6B 108.7
H6A C6 H6B 107.6
C8 C7 C6 113.05(12)
C8 C7 H7A 109.0
C6 C7 H7A 109.0
C8 C7 H7B 109.0
C6 C7 H7B 109.0
H7A C7 H7B 107.8
C7 C8 H8A 109.5
C7 C8 H8B 109.5
H8A C8 H8B 109.5
C7 C8 H8C 109.5
H8A C8 H8C 109.5
H8B C8 H8C 109.5
C10 C9 C14 119.22(10)
C10 C9 C1 122.14(10)
C14 C9 C1 118.58(10)
C9 C10 C11 120.13(11)
C9 C10 H10 119.9
C11 C10 H10 119.9
C12 C11 C10 120.54(11)
C12 C11 H11 119.7
C10 C11 H11 119.7
C11 C12 C13 119.33(12)
C11 C12 H12 120.3
C13 C12 H12 120.3
C12 C13 C14 120.50(12)
C12 C13 H13 119.8
C14 C13 H13 119.8
C13 C14 C9 120.28(11)
C13 C14 H14 119.9
C9 C14 H14 119.9
C18 C15 C16 112.12(10)
C18 C15 C2 123.20(10)
C16 C15 C2 124.54(9)
C17 C16 C15 112.84(10)
C17 C16 H16 123.6
C15 C16 H16 123.6
C16 C17 S1 110.58(9)
C16 C17 H17 124.7
S1 C17 H17 124.7
C15 C18 S1 111.53(9)
C15 C18 H18 124.2
S1 C18 H18 124.2

loop_
_geom_bond_atom_site_label_1
_geom_bond_atom_site_label_2
_geom_bond_distance
S1 C17 1.7051(13)
S1 C18 1.7082(12)
O1 N1 1.2346(14)
O2 N1 1.2333(14)
O3 C3 1.2309(12)
N1 N2 1.3501(13)
N2 C1 1.4560(14)
N2 C2 1.4655(14)
N3 C3 1.3254(14)
N3 C4 1.4577(14)
N3 H1N 0.867(16)
C1 C9 1.5106(16)
C1 H1A 0.9900
C1 H1B 0.9900
C2 C15 1.5059(14)
C2 C3 1.5420(14)
C2 H2 1.0000
C4 C5 1.5275(16)
C4 H4A 0.9900
C4 H4B 0.9900
C5 C6 1.5222(17)
C5 H5A 0.9900
C5 H5B 0.9900
C6 C7 1.5225(16)
C6 H6A 0.9900
C6 H6B 0.9900
C7 C8 1.506(2)
C7 H7A 0.9900
C7 H7B 0.9900
C8 H8A 0.9800
C8 H8B 0.9800
C8 H8C 0.9800
C9 C10 1.3875(15)
C9 C14 1.3922(16)
C10 C11 1.3919(17)
C10 H10 0.9500
C11 C12 1.3835(19)
C11 H11 0.9500
C12 C13 1.384(2)
C12 H12 0.9500
C13 C14 1.3869(18)
C13 H13 0.9500
C14 H14 0.9500
C15 C18 1.3640(15)
C15 C16 1.4256(15)
C16 C17 1.3787(16)
C16 H16 0.9500
C17 H17 0.9500
C18 H18 0.9500

loop_
_geom_torsion_atom_site_label_1
_geom_torsion_atom_site_label_2
_geom_torsion_atom_site_label_3
_geom_torsion_atom_site_label_4
_geom_torsion
O2 N1 N2 C1 7.33(15)
O1 N1 N2 C1 -173.13(10)
O2 N1 N2 C2 178.16(10)
O1 N1 N2 C2 -2.30(14)
N1 N2 C1 C9 -83.39(12)
C2 N2 C1 C9 106.87(12)
N1 N2 C2 C15 171.08(9)
C1 N2 C2 C15 -19.13(14)
N1 N2 C2 C3 -67.00(11)
C1 N2 C2 C3 102.79(11)
C4 N3 C3 O3 4.52(17)
C4 N3 C3 C2 -178.05(9)
N2 C2 C3 O3 -28.32(13)
C15 C2 C3 O3 95.32(12)
N2 C2 C3 N3 154.10(9)
C15 C2 C3 N3 -82.26(11)
C3 N3 C4 C5 108.13(12)
N3 C4 C5 C6 -64.56(13)
C4 C5 C6 C7 170.54(10)
C5 C6 C7 C8 -178.48(13)
N2 C1 C9 C10 -20.65(15)
N2 C1 C9 C14 162.21(10)
C14 C9 C10 C11 0.18(16)
C1 C9 C10 C11 -176.94(11)
C9 C10 C11 C12 0.33(18)
C10 C11 C12 C13 -0.3(2)
C11 C12 C13 C14 -0.3(2)
C12 C13 C14 C9 0.8(2)
C10 C9 C14 C13 -0.74(17)
C1 C9 C14 C13 176.48(11)
N2 C2 C15 C18 -105.25(12)
C3 C2 C15 C18 132.50(11)
N2 C2 C15 C16 79.28(13)
C3 C2 C15 C16 -42.97(14)
C18 C15 C16 C17 0.64(15)
C2 C15 C16 C17 176.54(10)
C15 C16 C17 S1 -0.81(13)
C18 S1 C17 C16 0.61(10)
C16 C15 C18 S1 -0.17(13)
C2 C15 C18 S1 -176.14(8)
C17 S1 C18 C15 -0.24(10)
